data_7159924
loop_
_publ_author_name
'Feng, Heng'
'Huo, Jie'
'Mu, Xiaonan'
'Zheng, Renhua'
'Geng, Xiao'
'Wang, Lei'

_publ_section_title
;
 BPO-promoted [4 + 2] cyclization of enaminones and
 <i>o</i>-phenylenediamines to 2-acyl quinoxalines <i>via</i> a cascade
 transamination and C-H amination.
;
_journal_issue 20
_journal_name_full 'Organic &amp; biomolecular chemistry'
_journal_page_first 4067
_journal_page_last 4071
_journal_paper_doi 10.1039/d4ob00494a
_journal_volume 22
_journal_year 2024
_chemical_formula_sum 'C16 H9 N3 O'
_chemical_formula_weight 259.26
_space_group_crystal_system orthorhombic
_space_group_IT_number 61
_space_group_name_Hall '-P 2ac 2ab'
_space_group_name_H-M_alt 'P b c a'
_atom_sites_solution_hydrogens geom
_audit_creation_method SHELXL-2014/7
_audit_update_record
;
2024-03-22 deposited with the CCDC.	2024-04-29 downloaded from the CCDC.
;
_cell_angle_alpha 90
_cell_angle_beta 90
_cell_angle_gamma 90
_cell_formula_units_Z 8
_cell_length_a 12.5878(4)
_cell_length_b 9.5702(3)
_cell_length_c 21.3754(6)
_cell_measurement_reflns_used 9963
_cell_measurement_temperature 300(2)
_cell_measurement_theta_max 68.22
_cell_measurement_theta_min 5.43
_cell_volume 2575.05(14)
_computing_cell_refinement 'Bruker SMART'
_computing_data_collection 'Bruker SMART'
_computing_data_reduction 'Bruker SAINT'
_computing_molecular_graphics 'Bruker SHELXTL'
_computing_publication_material 'Bruker SHELXTL'
_computing_structure_refinement 'SHELXL-2014/7 (Sheldrick, 2014)'
_computing_structure_solution 'Bruker SHELXTL'
_diffrn_ambient_temperature 300(2)
_diffrn_measured_fraction_theta_full 0.995
_diffrn_measured_fraction_theta_max 0.995
_diffrn_measurement_device_type 'CCD area detector'
_diffrn_measurement_method 'phi and omega scans'
_diffrn_radiation_type CuK\a
_diffrn_radiation_wavelength 1.54178
_diffrn_reflns_av_R_equivalents 0.0458
_diffrn_reflns_av_unetI/netI 0.0244
_diffrn_reflns_Laue_measured_fraction_full 0.995
_diffrn_reflns_Laue_measured_fraction_max 0.995
_diffrn_reflns_limit_h_max 15
_diffrn_reflns_limit_h_min -12
_diffrn_reflns_limit_k_max 11
_diffrn_reflns_limit_k_min -11
_diffrn_reflns_limit_l_max 24
_diffrn_reflns_limit_l_min -25
_diffrn_reflns_number 23263
_diffrn_reflns_point_group_measured_fraction_full 0.995
_diffrn_reflns_point_group_measured_fraction_max 0.995
_diffrn_reflns_theta_full 67.679
_diffrn_reflns_theta_max 68.293
_diffrn_reflns_theta_min 5.429
_exptl_absorpt_coefficient_mu 0.704
_exptl_absorpt_correction_type none
_exptl_crystal_colour COLORLESS
_exptl_crystal_density_diffrn 1.337
_exptl_crystal_description BLOCK
_exptl_crystal_F_000 1072
_exptl_crystal_size_max 0.240
_exptl_crystal_size_mid 0.220
_exptl_crystal_size_min 0.200
_refine_diff_density_max 0.133
_refine_diff_density_min -0.155
_refine_diff_density_rms 0.029
_refine_ls_extinction_method none
_refine_ls_goodness_of_fit_ref 1.069
_refine_ls_hydrogen_treatment constr
_refine_ls_matrix_type full
_refine_ls_number_parameters 181
_refine_ls_number_reflns 2340
_refine_ls_number_restraints 1
_refine_ls_restrained_S_all 1.069
_refine_ls_R_factor_all 0.0427
_refine_ls_R_factor_gt 0.0350
_refine_ls_shift/su_max 0.000
_refine_ls_shift/su_mean 0.000
_refine_ls_structure_factor_coef Fsqd
_refine_ls_weighting_details 'w=1/[\s^2^(Fo^2^)+(0.0545P)^2^+0.2497P] where P=(Fo^2^+2Fc^2^)/3'
_refine_ls_weighting_scheme calc
_refine_ls_wR_factor_gt 0.0972
_refine_ls_wR_factor_ref 0.1004
_reflns_Friedel_coverage 0.000
_reflns_number_gt 2080
_reflns_number_total 2340
_reflns_threshold_expression 'I > 2\s(I)'
_cod_data_source_file d4ob00494a2.cif
_cod_data_source_block 1
_cod_depositor_comments 'Adding full bibliography for 7159924.cif.'
_cod_database_code 7159924
_shelx_shelxl_version_number 2014/7
_shelx_space_group_comment
; 
The symmetry employed for this shelxl refinement is uniquely defined 
by the following loop, which should always be used as a source of 
symmetry information in preference to the above space-group names. 
They are only intended as comments. 
;
_shelx_estimated_absorpt_t_min 0.849
_shelx_estimated_absorpt_t_max 0.872

loop_
_space_group_symop_operation_xyz
'x, y, z'
'-x+1/2, -y, z+1/2'
'-x, y+1/2, -z+1/2'
'x+1/2, -y+1/2, -z'
'-x, -y, -z'
'x-1/2, y, -z-1/2'
'x, -y-1/2, z-1/2'
'-x-1/2, y-1/2, z'

loop_
_atom_site_label
_atom_site_type_symbol
_atom_site_fract_x
_atom_site_fract_y
_atom_site_fract_z
_atom_site_U_iso_or_equiv
_atom_site_adp_type
_atom_site_occupancy
_atom_site_site_symmetry_order
_atom_site_calc_flag
_atom_site_refinement_flags_posn
_atom_site_refinement_flags_adp
_atom_site_refinement_flags_occupancy
_atom_site_disorder_assembly
_atom_site_disorder_group
O1 O 0.69887(8) 0.63610(9) 0.65639(5) 0.0684(3) Uani 1 1 d . . . . .
N0AA N 0.63260(7) 0.35554(9) 0.56120(4) 0.0510(2) Uani 1 1 d . . . . .
N2 N 0.85655(8) 0.34494(11) 0.55215(5) 0.0602(3) Uani 1 1 d . . . . .
C15 C 0.68178(9) 0.27054(11) 0.51883(5) 0.0480(3) Uani 1 1 d . . . . .
C8 C 0.69491(9) 0.43146(11) 0.59666(5) 0.0489(3) Uani 1 1 d . . . . .
C7 C 0.64623(10) 0.53390(11) 0.64187(5) 0.0522(3) Uani 1 1 d . . . . .
C10 C 0.79395(9) 0.26380(12) 0.51484(5) 0.0512(3) Uani 1 1 d . . . . .
C6 C 0.53836(10) 0.51057(12) 0.66753(5) 0.0542(3) Uani 1 1 d . . . . .
C14 C 0.61986(10) 0.18823(12) 0.47842(6) 0.0572(3) Uani 1 1 d . . . . .
H14 H 0.5461 0.1930 0.4802 0.069 Uiso 1 1 calc R U . . .
C9 C 0.80743(10) 0.42677(12) 0.59152(6) 0.0560(3) Uani 1 1 d . . . . .
H9 H 0.8477 0.4844 0.6173 0.067 Uiso 1 1 calc R U . . .
C13 C 0.66836(10) 0.10103(12) 0.43651(6) 0.0554(3) Uani 1 1 d . . . . .
C5 C 0.50020(11) 0.37799(14) 0.68105(5) 0.0609(3) Uani 1 1 d . . . . .
H5 H 0.5398 0.2996 0.6701 0.073 Uiso 1 1 calc R U . . .
C12 C 0.78003(10) 0.09054(14) 0.43376(6) 0.0610(3) Uani 1 1 d . . . . .
H12 H 0.8118 0.0287 0.4059 0.073 Uiso 1 1 calc R U . . .
C11 C 0.84104(10) 0.17081(13) 0.47181(6) 0.0629(3) Uani 1 1 d . . . . .
H11 H 0.9147 0.1644 0.4695 0.076 Uiso 1 1 calc R U . . .
C16 C 0.60447(12) 0.01931(14) 0.39415(7) 0.0708(4) Uani 1 1 d . . . . .
N1 N 0.55424(13) -0.04395(17) 0.36001(8) 0.1039(5) Uani 1 1 d . . . . .
C1 C 0.47674(13) 0.62693(15) 0.68274(7) 0.0731(4) Uani 1 1 d . . . . .
H1 H 0.5011 0.7164 0.6737 0.088 Uiso 1 1 calc R U . . .
C4 C 0.40360(12) 0.36223(18) 0.71072(6) 0.0760(4) Uani 1 1 d . . . . .
H4 H 0.3792 0.2733 0.7208 0.091 Uiso 1 1 calc R U . . .
C2 C 0.37938(14) 0.6084(2) 0.71125(9) 0.0915(5) Uani 1 1 d . U . . .
H2 H 0.3377 0.6856 0.7209 0.110 Uiso 1 1 calc R U . . .
C3 C 0.34364(14) 0.4765(2) 0.72541(7) 0.0905(5) Uani 1 1 d . U . . .
H3 H 0.2783 0.4650 0.7451 0.109 Uiso 1 1 calc R U . . .

loop_
_atom_site_aniso_label
_atom_site_aniso_U_11
_atom_site_aniso_U_22
_atom_site_aniso_U_33
_atom_site_aniso_U_23
_atom_site_aniso_U_13
_atom_site_aniso_U_12
O1 0.0760(6) 0.0573(5) 0.0718(6) -0.0101(4) -0.0068(5) -0.0019(4)
N0AA 0.0475(5) 0.0539(5) 0.0515(5) -0.0040(4) -0.0005(4) 0.0048(4)
N2 0.0474(5) 0.0707(6) 0.0624(6) -0.0073(5) 0.0030(4) -0.0062(5)
C15 0.0469(6) 0.0495(5) 0.0475(5) 0.0000(4) 0.0011(4) 0.0033(4)
C8 0.0512(6) 0.0483(5) 0.0471(5) 0.0027(5) -0.0021(4) 0.0018(4)
C7 0.0620(7) 0.0486(6) 0.0461(5) -0.0004(4) -0.0094(5) 0.0064(5)
C10 0.0469(6) 0.0569(6) 0.0497(6) 0.0015(5) 0.0043(5) -0.0024(5)
C6 0.0590(7) 0.0615(6) 0.0421(5) -0.0075(5) -0.0055(5) 0.0099(5)
C14 0.0477(6) 0.0624(7) 0.0617(7) -0.0084(6) -0.0019(5) 0.0038(5)
C9 0.0530(6) 0.0590(6) 0.0559(6) -0.0027(5) -0.0014(5) -0.0046(5)
C13 0.0584(7) 0.0554(6) 0.0525(6) -0.0044(5) -0.0011(5) 0.0016(5)
C5 0.0664(8) 0.0671(7) 0.0490(6) -0.0006(5) 0.0000(6) 0.0059(6)
C12 0.0608(7) 0.0674(7) 0.0549(7) -0.0075(6) 0.0117(5) 0.0037(6)
C11 0.0472(6) 0.0772(8) 0.0644(7) -0.0097(6) 0.0110(5) -0.0004(6)
C16 0.0677(8) 0.0711(8) 0.0736(8) -0.0209(7) -0.0044(7) 0.0076(6)
N1 0.0898(10) 0.1059(10) 0.1160(12) -0.0562(9) -0.0222(9) 0.0090(8)
C1 0.0750(9) 0.0711(8) 0.0732(8) -0.0224(7) -0.0084(7) 0.0174(7)
C4 0.0745(9) 0.1013(10) 0.0523(7) -0.0016(7) 0.0074(6) -0.0080(8)
C2 0.0724(10) 0.1147(10) 0.0874(11) -0.0473(9) -0.0021(8) 0.0268(8)
C3 0.0687(9) 0.1418(12) 0.0610(8) -0.0331(9) 0.0101(7) 0.0010(9)

loop_
_atom_type_symbol
_atom_type_description
_atom_type_scat_dispersion_real
_atom_type_scat_dispersion_imag
_atom_type_scat_source
C C 0.0181 0.0091 'International Tables Vol C Tables 4.2.6.8 and 6.1.1.4'
H H 0.0000 0.0000 'International Tables Vol C Tables 4.2.6.8 and 6.1.1.4'
N N 0.0311 0.0180 'International Tables Vol C Tables 4.2.6.8 and 6.1.1.4'
O O 0.0492 0.0322 'International Tables Vol C Tables 4.2.6.8 and 6.1.1.4'

loop_
_geom_angle_atom_site_label_1
_geom_angle_atom_site_label_2
_geom_angle_atom_site_label_3
_geom_angle
_geom_angle_site_symmetry_1
_geom_angle_site_symmetry_3
_geom_angle_publ_flag
C8 N0AA C15 116.26(10) . . ?
C9 N2 C10 116.42(10) . . ?
N0AA C15 C14 119.35(10) . . ?
N0AA C15 C10 121.27(10) . . ?
C14 C15 C10 119.38(10) . . ?
N0AA C8 C9 122.30(10) . . ?
N0AA C8 C7 119.22(10) . . ?
C9 C8 C7 118.38(10) . . ?
O1 C7 C6 121.59(11) . . ?
O1 C7 C8 117.60(11) . . ?
C6 C7 C8 120.81(10) . . ?
N2 C10 C11 119.86(11) . . ?
N2 C10 C15 120.99(10) . . ?
C11 C10 C15 119.15(10) . . ?
C5 C6 C1 119.27(13) . . ?
C5 C6 C7 122.17(11) . . ?
C1 C6 C7 118.39(12) . . ?
C13 C14 C15 119.80(11) . . ?
C13 C14 H14 120.1 . . ?
C15 C14 H14 120.1 . . ?
N2 C9 C8 122.74(11) . . ?
N2 C9 H9 118.6 . . ?
C8 C9 H9 118.6 . . ?
C14 C13 C12 121.02(11) . . ?
C14 C13 C16 119.55(12) . . ?
C12 C13 C16 119.42(11) . . ?
C4 C5 C6 120.06(13) . . ?
C4 C5 H5 120.0 . . ?
C6 C5 H5 120.0 . . ?
C11 C12 C13 119.92(11) . . ?
C11 C12 H12 120.0 . . ?
C13 C12 H12 120.0 . . ?
C12 C11 C10 120.68(11) . . ?
C12 C11 H11 119.7 . . ?
C10 C11 H11 119.7 . . ?
N1 C16 C13 179.03(19) . . ?
C2 C1 C6 119.59(15) . . ?
C2 C1 H1 120.2 . . ?
C6 C1 H1 120.2 . . ?
C3 C4 C5 120.35(16) . . ?
C3 C4 H4 119.8 . . ?
C5 C4 H4 119.8 . . ?
C3 C2 C1 120.42(15) . . ?
C3 C2 H2 119.8 . . ?
C1 C2 H2 119.8 . . ?
C4 C3 C2 120.28(16) . . ?
C4 C3 H3 119.9 . . ?
C2 C3 H3 119.9 . . ?

loop_
_geom_bond_atom_site_label_1
_geom_bond_atom_site_label_2
_geom_bond_distance
_geom_bond_site_symmetry_2
_geom_bond_publ_flag
O1 C7 1.2216(14) . ?
N0AA C8 1.3105(14) . ?
N0AA C15 1.3659(14) . ?
N2 C9 1.3054(16) . ?
N2 C10 1.3639(15) . ?
C15 C14 1.4050(16) . ?
C15 C10 1.4161(16) . ?
C8 C9 1.4213(17) . ?
C8 C7 1.5069(15) . ?
C7 C6 1.4814(18) . ?
C10 C11 1.4103(16) . ?
C6 C5 1.3872(17) . ?
C6 C1 1.3955(17) . ?
C14 C13 1.3681(16) . ?
C14 H14 0.9300 . ?
C9 H9 0.9300 . ?
C13 C12 1.4105(19) . ?
C13 C16 1.4416(18) . ?
C5 C4 1.380(2) . ?
C5 H5 0.9300 . ?
C12 C11 1.3570(18) . ?
C12 H12 0.9300 . ?
C11 H11 0.9300 . ?
C16 N1 1.1396(19) . ?
C1 C2 1.380(2) . ?
C1 H1 0.9300 . ?
C4 C3 1.366(2) . ?
C4 H4 0.9300 . ?
C2 C3 1.373(3) . ?
C2 H2 0.9300 . ?
C3 H3 0.9300 . ?

loop_
_geom_hbond_atom_site_label_D
_geom_hbond_atom_site_label_H
_geom_hbond_atom_site_label_A
_geom_hbond_distance_DH
_geom_hbond_distance_HA
_geom_hbond_distance_DA
_geom_hbond_angle_DHA
_geom_hbond_site_symmetry_A
C14 H14 N2 0.93 2.51 3.3932(16) 158.5 4_456

loop_
_geom_torsion_atom_site_label_1
_geom_torsion_atom_site_label_2
_geom_torsion_atom_site_label_3
_geom_torsion_atom_site_label_4
_geom_torsion
_geom_torsion_site_symmetry_1
_geom_torsion_site_symmetry_2
_geom_torsion_site_symmetry_3
_geom_torsion_site_symmetry_4
_geom_torsion_publ_flag
C8 N0AA C15 C14 -178.75(10) . . . . ?
C8 N0AA C15 C10 1.24(15) . . . . ?
C15 N0AA C8 C9 0.23(15) . . . . ?
C15 N0AA C8 C7 176.46(9) . . . . ?
N0AA C8 C7 O1 -153.04(11) . . . . ?
C9 C8 C7 O1 23.34(15) . . . . ?
N0AA C8 C7 C6 26.96(15) . . . . ?
C9 C8 C7 C6 -156.66(10) . . . . ?
C9 N2 C10 C11 -178.91(11) . . . . ?
C9 N2 C10 C15 0.65(17) . . . . ?
N0AA C15 C10 N2 -1.76(16) . . . . ?
C14 C15 C10 N2 178.23(11) . . . . ?
N0AA C15 C10 C11 177.81(10) . . . . ?
C14 C15 C10 C11 -2.21(16) . . . . ?
O1 C7 C6 C5 -144.69(12) . . . . ?
C8 C7 C6 C5 35.31(16) . . . . ?
O1 C7 C6 C1 30.49(17) . . . . ?
C8 C7 C6 C1 -149.51(11) . . . . ?
N0AA C15 C14 C13 -178.93(11) . . . . ?
C10 C15 C14 C13 1.09(17) . . . . ?
C10 N2 C9 C8 0.82(17) . . . . ?
N0AA C8 C9 N2 -1.34(18) . . . . ?
C7 C8 C9 N2 -177.60(11) . . . . ?
C15 C14 C13 C12 1.00(19) . . . . ?
C15 C14 C13 C16 -178.53(12) . . . . ?
C1 C6 C5 C4 -1.70(19) . . . . ?
C7 C6 C5 C4 173.44(11) . . . . ?
C14 C13 C12 C11 -1.97(19) . . . . ?
C16 C13 C12 C11 177.56(13) . . . . ?
C13 C12 C11 C10 0.8(2) . . . . ?
N2 C10 C11 C12 -179.17(12) . . . . ?
C15 C10 C11 C12 1.26(18) . . . . ?
C5 C6 C1 C2 0.4(2) . . . . ?
C7 C6 C1 C2 -174.95(13) . . . . ?
C6 C5 C4 C3 1.8(2) . . . . ?
C6 C1 C2 C3 0.9(2) . . . . ?
C5 C4 C3 C2 -0.5(2) . . . . ?
C1 C2 C3 C4 -0.8(3) . . . . ?
